data_1528470
loop_
_publ_author_name
'Fang Xikui'
'Hill, C.L.'

_publ_section_title
;
 Multiple reversible protonation of polyoxoaniom surfaces: direct
 observation of dynamic structural effects from proton transfer
;
_journal_name_full 'Angewandte Chemie (Edition international)'
_journal_page_first 3877
_journal_page_last 3880
_journal_volume 46
_journal_year 2007
_chemical_formula_sum 'C13 H52 N6.5 O129.125 P4 W30 Zr'
_chemical_name_systematic
;
((C H3)2 N H2)12 (Zr (P2 W15 O54 (H2 O)2)2) (H2 O)21
;
_space_group_IT_number 1
_symmetry_space_group_name_Hall 'P 1'
_symmetry_space_group_name_H-M 'P 1'
_cell_angle_alpha 83.639
_cell_angle_beta 89.636
_cell_angle_gamma 84.175
_cell_formula_units_Z 2
_cell_length_a 15.325
_cell_length_b 21.014
_cell_length_c 22.173
_cell_volume 7059.893
_citation_journal_id_ASTM ACIEAY
_cod_data_source_file FangXikui_ACIEAY_2007_1293.cif
_cod_data_source_block C13H52N6.5O129.125P4W30Zr1
_cod_original_formula_sum 'C13 H52 N6.5 O129.125 P4 W30 Zr1'
_cod_database_code 1528470

loop_
_symmetry_equiv_pos_as_xyz
x,y,z

loop_
_atom_site_label
_atom_site_type_symbol
_atom_site_fract_x
_atom_site_fract_y
_atom_site_fract_z
_atom_site_occupancy
_atom_site_U_iso_or_equiv
C13 C+4 0.5595 0.4735 0.5837 1 0.0
C3 C+4 0.4159 0.5471 0.0044 1 0.0
H63 H-1 0.419 0.4962 0.8549 1 0.0
O23 O-2 0.1241 0.323 0.4861 1 0.0
O235 O-2 0.077 0.393 0.1101 1 0.0
O181 O-2 1.0763 0.646 0.95 1 0.0
O221 O-2 1.3636 0.9041 0.7914 1 0.0
O139 O-2 0.7585 0.2565 0.8198 1 0.0
W1 W+6 0.04481 0.16765 0.30196 1 0.0
W30 W+6 0.77877 0.89648 0.37165 1 0.0
O24 O-2 -0.0346 0.3922 0.4776 1 0.0
O255 O-2 0.0891 0.4472 0.6514 1 0.0
W5 W+6 0.22146 0.2491 0.21274 1 0.0
O232 O-2 0.7969 0.078 0.1643 1 0.0
N1 N-3 0.246 0.3402 0.0462 1 0.0
O137 O-2 0.6369 0.3183 0.7281 1 0.0
O55 O-2 0.4144 0.4573 0.4799 1 0.0
Zr2 Zr+4 0.89872 0.5529 0.76503 1 0.0
H53 H-1 0.6015 0.4853 0.6127 1 0.0
O88 O-2 0.7314 0.7298 0.1887 1 0.0
O87 O-2 0.6942 0.7844 0.0728 1 0.0
N3 N-3 0.8116 0.9422 0.0176 1 0.0
Zr1 Zr+4 0.43667 0.52208 0.40584 1 0.0
W27 W+6 0.46605 0.90902 0.35274 1 0.0
H85 H-1 0.7635 0.8537 0.5839 1 0.0
H61 H-1 0.4593 0.5233 0.7186 1 0.0
O108 O-2 0.7191 0.9754 0.331 1 0.0
H5 H-1 0.3597 0.2829 0.0197 1 0.0
W54 W+6 1.29997 0.72763 0.88825 1 0.0
O230 O-2 0.8978 0.2835 0.5661 1 0.0
O219 O-2 1.239 0.977 0.7205 1 0.0
H81 H+1 0.8965 0.8435 0.6059 1 0.0
O21 O-2 0.295 0.1802 0.5295 1 0.0
N9 N-3 0.9672 0.5806 0.3747 1 0.0
H14 H-1 0.5608 0.4755 0.0241 1 0.0
W19 W+6 0.65953 0.57535 0.41829 1 0.0
O236 O-2 0.3009 0.5611 0.1217 1 0.0
O103 O-2 0.8433 0.7911 0.2394 1 0.0
O189 O-2 1.0677 0.6439 0.8247 1 0.0
W38 W+6 0.52763 0.37865 0.9181 1 0.0
H13 H-1 0.4394 0.5397 -0.0357 1 0.0
O143 O-2 0.9156 0.2696 0.981 1 0.0
H9 H+1 0.4185 0.4587 0.0256 1 0.0
O210 O-2 1.1911 0.7615 0.8105 1 0.0
W14 W+6 0.35464 0.39057 0.51299 1 0.0
O115 O-2 0.434 0.171 0.9973 1 0.0
H7 H-1 0.1852 0.4359 0.0387 1 0.0
W60 W+6 1.1489 0.99338 0.7725 1 0.0
W10 W+6 0.18822 0.47645 0.26537 1 0.0
H79 H-1 0.7954 0.5481 0.6215 1 0.0
O162 O-2 0.9041 0.4772 0.8402 1 0.0
C21 C+4 0.7977 0.8857 0.5619 1 0.0
O46 O-2 0.1567 0.5254 0.3326 1 0.0
W2 W+6 0.18859 0.08046 0.40155 1 0.0
O260 O-2 0.0989 0.6808 0.1784 1 0.0
O78 O-2 0.5873 0.624 0.3323 1 0.0
O128 O-2 0.9471 0.1032 0.8061 1 0.0
O239 O-2 0.2609 0.6823 0.0696 1 0.0
H62 H-1 0.4233 0.5617 0.8111 1 0.0
W49 W+6 0.96619 0.68406 0.97575 1 0.0
O184 O-2 0.7328 0.8277 0.9129 1 0.0
O70 O-2 0.7236 0.5317 0.4749 1 0.0
H57 H+1 0.4017 0.4553 0.7795 1 0.0
O96 O-2 0.4422 0.8912 0.2713 1 0.0
O172 O-2 1.0406 0.538 0.9079 1 0.0
W24 W+6 0.80736 0.69662 0.25418 1 0.0
O34 O-2 0.1064 0.4327 0.4157 1 0.0
H98 H+1 0.1905 0.6271 0.5018 1 0.0
H50 H+1 0.6496 0.4628 0.5155 1 0.0
P8 P+5 1.1377 0.8237 0.80298 1 0.0
P3 P+5 0.4866 0.6501 0.31832 1 0.0
C20 C+4 0.7868 0.5901 0.5972 1 0.0
O56 O-2 0.3001 0.5324 0.4025 1 0.0
O205 O-2 0.912 0.9879 0.8973 1 0.0
W7 W+6 0.36885 0.16277 0.46535 1 0.0
H45 H-1 0.2297 0.2781 0.7304 1 0.0
O160 O-2 0.8602 0.388 0.9165 1 0.0
O265 O-2 0.509 0.1321 0.156 1 0.0
O5 O-2 0.0877 0.0973 0.4527 1 0.0
O201 O-2 1.3789 0.6946 0.9359 1 0.0
H44 H-1 0.2822 0.2885 0.7901 1 0.0
O250 O-2 0.1322 0.982 0.568 1 0.0
H24 H-1 0.9395 0.9734 0.0191 1 0.0
H68 H-1 0.9779 0.5524 0.2899 1 0.0
O138 O-2 0.6343 0.3301 0.8571 1 0.0
O17 O-2 0.3013 0.1713 0.2248 1 0.0
O110 O-2 0.905 0.8954 0.1787 1 0.0
O229 O-2 0.7815 0.2561 0.49 1 0.0
O200 O-2 1.3483 0.7009 0.8114 1 0.0
O133 O-2 0.6019 0.3411 0.9838 1 0.0
H74 H+1 0.7314 0.6141 0.6699 1 0.0
H38 H-1 0.6075 0.0378 0.5 1 0.0
O190 O-2 0.95 0.7225 0.8719 1 0.0
O175 O-2 0.7723 0.7058 0.7456 1 0.0
O154 O-2 0.7256 0.4629 0.9661 1 0.0
O111 O-2 0.8407 0.9308 0.4184 1 0.0
O144 O-2 0.7619 0.3412 1.0211 1 0.0
H99 H-1 0.1729 0.6853 0.5699 1 0.0
O61 O-2 0.421 0.5981 0.4602 1 0.0
H92 H-1 0.3742 0.9882 0.5681 1 0.0
O19 O-2 0.3901 0.1532 0.3848 1 0.0
O227 O-2 0.4181 0.2183 0.6216 0.5 0.0
O99 O-2 0.7018 0.7493 0.3145 1 0.0
H80 H-1 0.8439 0.6042 0.585 1 0.0
C17 C+4 0.9425 0.5401 0.3255 1 0.0
W53 W+6 1.28729 0.7135 0.73757 1 0.0
H8 H-1 0.1978 0.4079 -0.0254 1 0.0
O207 O-2 0.8986 0.9755 0.6777 1 0.0
N7 N-3 0.6094 0.4382 0.5352 1 0.0
O180 O-2 1.2002 0.5404 0.9547 1 0.0
H89 H+1 0.3293 0.889 0.579 1 0.0
H40 H-1 0.5516 0.0294 0.4412 1 0.0
O152 O-2 0.9271 0.3766 1.026 1 0.0
O234 O-2 0.028 0.5172 0.0509 1 0.0
O8 O-2 0.0051 0.2711 0.4335 1 0.0
W55 W+6 1.12076 0.82087 0.95929 1 0.0
C14 C+4 0.6525 0.382 0.5688 1 0.0
O225 O-2 0.1836 0.0926 0.6063 1 0.0
H43 H-1 0.3329 0.2572 0.7356 1 0.0
H29 H-1 0.7636 0.5848 0.1373 1 0.0
O42 O-2 0.4552 0.3341 0.5207 1 0.0
H32 H-1 0.9078 0.4778 0.1394 1 0.0
W57 W+6 0.9663 0.91256 0.7102 1 0.0
O107 O-2 0.8562 0.8984 0.3006 1 0.0
H54 H-1 0.6855 0.3943 0.6027 1 0.0
O89 O-2 0.8975 0.6623 0.2216 1 0.0
O158 O-2 0.7471 0.4394 0.7131 1 0.0
O170 O-2 0.9168 0.6195 0.6928 1 0.0
H82 H+1 0.9174 0.9002 0.5646 1 0.0
O264 O-2 0.8906 0.2131 0.1482 1 0.0
O257 O-2 0.6803 0.3743 0.2008 1 0.0
O54 O-2 0.5669 0.3756 0.4282 1 0.0
O185 O-2 0.8192 0.8018 0.8067 1 0.0
O7 O-2 0.1385 0.1954 0.3778 1 0.0
H75 H-1 0.6664 0.721 0.5959 1 0.0
W46 W+6 0.97612 0.686 0.65864 1 0.0
O86 O-2 0.5643 0.8577 0.1285 1 0.0
O187 O-2 0.8665 0.7424 0.6543 1 0.0
H64 H-1 0.3318 0.5439 0.84 1 0.0
O98 O-2 0.5977 0.8074 0.2365 1 0.0
O168 O-2 0.7695 0.5488 0.7501 1 0.0
H10 H+1 0.4004 0.4968 0.078 1 0.0
H84 H-1 0.7862 0.9267 0.5791 1 0.0
O123 O-2 0.6075 0.2196 1.0059 1 0.0
H86 H-1 0.9064 0.7738 0.5267 1 0.0
O69 O-2 0.7128 0.5354 0.3536 1 0.0
H76 H-1 0.6218 0.691 0.6565 1 0.0
W52 W+6 1.12351 0.82085 0.64442 1 0.0
O114 O-2 0.7205 0.0182 0.9237 1 0.0
H27 H-1 0.794 0.5723 0.07 1 0.0
C23 C+4 0.3646 0.9692 0.5306 1 0.0
H12 H-1 0.3523 0.5584 0.0013 1 0.0
H91 H-1 0.4212 0.9535 0.5141 1 0.0
O211 O-2 1.0784 0.837 0.8571 1 0.0
W20 W+6 0.47162 0.67276 0.47263 1 0.0
O106 O-2 0.5563 0.9569 0.3288 1 0.0
H48 H-1 0.3582 0.1068 0.778 1 0.0
C7 C+4 0.8056 0.5949 0.105 1 0.0
H67 H-1 0.9547 0.4939 0.3378 1 0.0
W33 W+6 0.51692 0.19856 0.94744 1 0.0
O215 O-2 1.3314 0.8095 0.8705 1 0.0
O30 O-2 0.3046 0.3006 0.2051 1 0.0
H78 H-1 0.7521 0.5867 0.561 1 0.0
W48 W+6 1.1503 0.59471 0.90298 1 0.0
O150 O-2 1.0073 0.3055 0.8794 1 0.0
O35 O-2 0.1468 0.5311 0.2059 1 0.0
W47 W+6 1.13543 0.58128 0.7536 1 0.0
H36 H-1 0.6773 0.1512 0.353 1 0.0
W32 W+6 0.69165 0.09863 0.90939 1 0.0
O241 O-2 0.463 0.0229 0.98 0.5 0.0
O126 O-2 0.7124 0.2473 0.6385 1 0.0
H93 H-1 0.3343 1.0019 0.5009 1 0.0
O3 O-2 0.2072 -0.0026 0.4129 1 0.0
O93 O-2 0.6059 0.8333 0.5294 1 0.0
O182 O-2 0.9816 0.6758 1.0538 1 0.0
H23 H-1 0.8658 1.0333 0.0174 1 0.0
C19 C+4 0.653 0.681 0.6193 1 0.0
C22 C+4 0.9286 0.816 0.5184 1 0.0
O50 O-2 0.4228 0.4529 0.3479 1 0.0
O167 O-2 0.7607 0.568 0.8921 1 0.0
O52 O-2 0.4239 0.4512 0.2075 1 0.0
O109 O-2 0.7401 0.958 0.2158 1 0.0
O119 O-2 0.637 0.2066 0.8763 1 0.0
O159 O-2 0.8736 0.3728 0.8038 1 0.0
O121 O-2 0.7794 0.1174 0.8484 1 0.0
O65 O-2 0.4048 0.696 0.1483 1 0.0
H102 H-1 0.3356 0.5865 0.5763 1 0.0
O199 O-2 1.3724 0.6826 0.6981 1 0.0
O60 O-2 0.5634 0.5267 0.4181 1 0.0
N10 N-3 0.7421 0.6369 0.6332 1 0.0
O217 O-2 1.0697 0.9743 0.8376 1 0.0
W9 W+6 0.04674 0.3607 0.43014 1 0.0
O209 O-2 1.0847 0.8293 0.7442 1 0.0
O166 O-2 0.8882 0.4975 0.9893 1 0.0
H39 H-1 0.6302 -0.0237 0.464 1 0.0
O62 O-2 0.2744 0.6751 0.3694 1 0.0
O149 O-2 1.0969 0.2764 0.785 1 0.0
H72 H-1 0.9822 0.5382 0.463 1 0.0
O135 O-2 0.4792 0.3814 0.8402 1 0.0
W29 W+6 0.81716 0.87673 0.22381 1 0.0
O146 O-2 0.598 0.432 0.77 1 0.0
O247 O-2 0.109 0.6689 0.3543 1 0.0
C12 C+4 0.3005 0.1205 0.7596 1 0.0
O83 O-2 0.5194 0.7557 0.4636 1 0.0
H3 H-1 0.2725 0.2522 0.0037 1 0.0
O155 O-2 0.6001 0.5717 0.9371 1 0.0
H104 H-1 0.2391 0.5674 0.5926 1 0.0
O92 O-2 0.6902 0.757 0.4456 1 0.0
H58 H+1 0.3136 0.492 0.7719 1 0.0
O27 O-2 0.2573 0.2434 0.3147 1 0.0
O262 O-2 0.5519 0.7858 0.838 1 0.0
O1 O-2 -0.0486 0.1642 0.5015 1 0.0
O84 O-2 0.3996 0.8296 0.3756 1 0.0
O141 O-2 0.8087 0.3125 0.7076 1 0.0
O246 O-2 0.5515 0.8288 0.6893 1 0.0
P4 P+5 0.6403 0.8083 0.30027 1 0.0
P2 P+5 0.366 0.39641 0.35303 1 0.0
O147 O-2 0.8673 0.4067 0.6211 1 0.0
W50 W+6 0.83289 0.79266 0.88965 1 0.0
O202 O-2 1.2085 0.7577 0.9336 1 0.0
O256 O-2 0.8189 0.3231 0.3807 1 0.0
H97 H+1 0.2804 0.6447 0.4863 1 0.0
H59 H-1 0.3654 0.5644 0.7114 1 0.0
H25 H+1 0.9282 0.5727 0.0947 1 0.0
O41 O-2 0.6038 0.2557 0.4853 1 0.0
H69 H-1 0.8801 0.5502 0.3153 1 0.0
O130 O-2 0.926 0.1376 1.0159 1 0.0
O214 O-2 1.3298 0.8036 0.7312 1 0.0
W12 W+6 0.50688 0.27978 0.28585 1 0.0
O97 O-2 0.5768 0.8202 0.3502 1 0.0
O231 O-2 0.9383 0.0036 0.3102 1 0.0
O183 O-2 0.8676 0.7486 0.9686 1 0.0
O68 O-2 0.7435 0.5012 0.2394 1 0.0
C5 C+4 0.8524 0.8734 0.0342 1 0.0
O71 O-2 0.5833 0.639 0.4553 1 0.0
O10 O-2 0.1345 0.1893 0.2488 1 0.0
H31 H-1 0.9776 0.5102 0.1763 1 0.0
O127 O-2 0.822 0.1902 0.7367 1 0.0
O95 O-2 0.387 0.9636 0.3678 1 0.0
W51 W+6 0.8166 0.77246 0.72666 1 0.0
O64 O-2 0.2604 0.7753 0.1641 1 0.0
H42 H+1 0.1981 0.1807 0.7871 1 0.0
W44 W+6 0.67359 0.52212 0.90059 1 0.0
P7 P+5 0.9709 0.6781 0.81959 1 0.0
O91 O-2 0.8698 0.6888 0.456 1 0.0
N12 N-3 0.3094 0.9134 0.5438 1 0.0
O51 O-2 0.3065 0.532 0.2662 1 0.0
H65 H+1 0.9436 0.6227 0.3664 1 0.0
C16 C+4 0.3876 0.5265 0.8236 1 0.0
O197 O-2 1.1451 0.8243 0.57 1 0.0
N2 N-3 0.4332 0.4937 0.0433 1 0.0
O173 O-2 0.9022 0.6218 0.9643 1 0.0
H95 H-1 0.2763 0.8358 0.5063 1 0.0
O16 O-2 0.1954 0.2406 0.1388 1 0.0
O251 O-2 0.6494 0.9702 0.0691 1 0.0
H20 H-1 0.816 0.8434 0.0181 1 0.0
N6 N-3 0.2577 0.1828 0.7871 1 0.0
O37 O-2 0.3684 0.3935 0.1186 1 0.0
O26 O-2 0.1372 0.3125 0.3615 1 0.0
O74 O-2 0.2273 0.7951 0.3883 1 0.0
O67 O-2 0.6121 0.6048 0.2036 1 0.0
O63 O-2 0.4301 0.5898 0.3307 1 0.0
H66 H+1 1.0271 0.5805 0.3766 1 0.0
H19 H-1 0.9109 0.869 0.0161 1 0.0
H47 H-1 0.2636 0.0849 0.7654 1 0.0
O31 O-2 0.4338 0.217 0.2852 1 0.0
O161 O-2 0.7496 0.4466 0.8462 1 0.0
H100 H-1 0.2215 0.7268 0.5175 1 0.0
O136 O-2 0.4715 0.3768 0.714 1 0.0
H33 H+1 0.7187 0.071 0.4424 1 0.0
H83 H-1 0.7808 0.8916 0.519 1 0.0
H94 H-1 0.2864 0.8971 0.458 1 0.0
O45 O-2 0.1354 0.5465 0.454 1 0.0
O75 O-2 0.3363 0.7643 0.2857 1 0.0
O116 O-2 0.6121 0.106 0.8366 1 0.0
O193 O-2 1.2331 0.6461 0.8918 1 0.0
O192 O-2 1.2294 0.6462 0.7587 1 0.0
O178 O-2 1.1975 0.5292 0.7115 1 0.0
O117 O-2 0.5883 0.1125 0.9555 1 0.0
W31 W+6 0.55364 0.17874 0.7999 1 0.0
O13 O-2 0.1202 0.2031 0.504 1 0.0
H77 H-1 0.615 0.6585 0.595 1 0.0
O113 O-2 0.4839 0.1476 0.7523 1 0.0
O81 O-2 0.7536 0.6261 0.2676 1 0.0
O253 O-2 0.2141 0.3991 0.8385 1 0.0
O11 O-2 0.2683 0.1016 0.3289 1 0.0
W43 W+6 0.81306 0.41626 1.01374 1 0.0
O101 O-2 0.5676 0.9379 0.2125 1 0.0
H16 H-1 0.5441 0.5272 0.0718 1 0.0
O188 O-2 0.9555 0.7182 0.7546 1 0.0
W18 W+6 0.6629 0.55117 0.27161 1 0.0
O203 O-2 1.1496 0.8249 1.0355 1 0.0
O57 O-2 0.2964 0.6564 0.2367 1 0.0
O240 O-2 0.4621 0.8191 0.0197 0.5 0.0
O49 O-2 0.3826 0.3565 0.4125 1 0.0
O157 O-2 0.6225 0.5426 0.6915 1 0.0
O33 O-2 0.2894 0.3139 0.5273 1 0.0
O40 O-2 0.5172 0.2763 0.37 1 0.0
O125 O-2 0.5185 0.2675 0.79 1 0.0
N8 N-3 0.3727 0.4961 0.7738 1 0.0
O216 O-2 1.2123 0.8788 0.9218 1 0.0
N5 N-3 0.675 0.0607 0.4182 1 0.0
O129 O-2 0.8896 0.1783 0.8965 1 0.0
H1 H+1 0.191 0.3269 0.0531 1 0.0
O222 O-2 1.1369 1.0734 0.7591 1 0.0
O156 O-2 0.6261 0.5371 0.8193 1 0.0
C8 C+4 0.9161 0.5131 0.1635 1 0.0
O28 O-2 0.2601 0.2426 0.4268 1 0.0
O43 O-2 0.3508 0.4061 0.5853 1 0.0
O32 O-2 0.4364 0.2251 0.4671 1 0.0
O174 O-2 0.7593 0.7054 0.8825 1 0.0
H51 H-1 0.5189 0.4459 0.6053 1 0.0
W16 W+6 0.3411 0.7294 0.21232 1 0.0
O20 O-2 0.4361 0.1043 0.5065 1 0.0
O73 O-2 0.3662 0.7284 0.4539 1 0.0
H87 H-1 0.9927 0.8111 0.5221 1 0.0
O163 O-2 0.9087 0.4709 0.7141 1 0.0
P5 P+5 0.6955 0.2653 0.87308 1 0.0
W4 W+6 0.03972 0.34358 0.28053 1 0.0
O194 O-2 1.0405 0.7657 0.9706 1 0.0
O254 O-2 0.0187 0.9966 0.1854 0.5 0.0
O53 O-2 0.5708 0.3675 0.2874 1 0.0
O120 O-2 0.6487 0.1936 0.7495 1 0.0
O242 O-2 0.552 0.973 0.699 0.25 0.0
C15 C+4 0.3958 0.5208 0.718 1 0.0
W45 W+6 0.67512 0.49967 0.75349 1 0.0
O243 O-2 0.167 0.002 0.994 0.25 0.0
H70 H-1 0.9027 0.5114 0.4305 1 0.0
O196 O-2 0.9075 0.8424 0.7057 1 0.0
O195 O-2 0.9035 0.8555 0.893 1 0.0
C24 C+4 0.311 0.8719 0.495 1 0.0
H28 H-1 0.7996 0.6415 0.0928 1 0.0
C11 C+4 0.2778 0.2603 0.7581 1 0.0
O223 O-2 1.3698 0.9319 0.9142 1 0.0
H21 H-1 0.8574 0.8636 0.0783 1 0.0
H30 H-1 0.8785 0.5101 0.1994 1 0.0
O76 O-2 0.4586 0.6979 0.3599 1 0.0
W58 W+6 1.30494 0.88944 0.71695 1 0.0
W56 W+6 0.98197 0.92684 0.87229 1 0.0
W40 W+6 0.86193 0.40128 0.69814 1 0.0
O66 O-2 0.5502 0.6337 0.0851 1 0.0
O36 O-2 0.2631 0.4269 0.2242 1 0.0
O47 O-2 0.2686 0.4193 0.3464 1 0.0
W41 W+6 0.99907 0.30832 0.79715 1 0.0
O228 O-2 0.7939 0.0865 0.5043 1 0.0
O39 O-2 0.6047 0.2404 0.2681 1 0.0
C6 C+4 0.8826 0.989 0.0352 1 0.0
P6 P+5 0.8461 0.4243 0.85283 1 0.0
O132 O-2 0.6495 0.2817 1.1034 1 0.0
W21 W+6 0.3347 0.76442 0.37164 1 0.0
O59 O-2 0.5793 0.5033 0.2857 1 0.0
O245 O-2 0.4173 0.7875 0.6015 1 0.0
O244 O-2 0.917 0.0458 0.4073 0.5 0.0
O90 O-2 0.8601 0.6948 0.3364 1 0.0
P1 P+5 0.2022 0.24835 0.37101 1 0.0
O22 O-2 0.1777 0.2525 0.6007 1 0.0
O252 O-2 0.257 0.3758 0.699 0.5 0.0
O4 O-2 -0.0179 0.1704 0.3768 1 0.0
O148 O-2 0.9715 0.3477 0.7188 1 0.0
O48 O-2 0.3897 0.3564 0.3005 1 0.0
H11 H-1 0.4435 0.5824 0.0195 1 0.0
H103 H-1 0.291 0.539 0.537 1 0.0
O179 O-2 1.1809 0.5525 0.8328 1 0.0
O72 O-2 0.4655 0.6649 0.5508 1 0.0
H90 H+1 0.2523 0.9295 0.55 1 0.0
H88 H-1 0.9118 0.8347 0.4771 1 0.0
H46 H-1 0.3073 0.1333 0.7161 1 0.0
H49 H+1 0.5712 0.4275 0.507 1 0.0
W37 W+6 0.67604 0.27771 1.02793 1 0.0
C2 C+4 0.2251 0.41 0.0141 1 0.0
C18 C+4 0.9325 0.5498 0.435 1 0.0
H17 H+1 0.7615 0.9494 0.04 1 0.0
W35 W+6 0.86578 0.16561 0.81659 1 0.0
O100 O-2 0.6973 0.8649 0.288 1 0.0
H37 H-1 0.6147 0.1468 0.4111 1 0.0
H71 H-1 0.8913 0.5824 0.4513 1 0.0
H96 H-1 0.3718 0.8555 0.4876 1 0.0
O140 O-2 0.7465 0.2658 0.9301 1 0.0
O44 O-2 0.2463 0.4337 0.4761 1 0.0
C10 C+4 0.6101 0.0224 0.4599 1 0.0
H101 H-1 0.2763 0.6895 0.5742 1 0.0
W39 W+6 0.54472 0.35643 0.77046 1 0.0
O12 O-2 0.2692 0.1077 0.4535 1 0.0
O118 O-2 0.4796 0.1763 0.8741 1 0.0
C25 C+4 0.2271 0.6879 0.5466 1 0.0
H34 H+1 0.7007 0.0339 0.3915 1 0.0
O82 O-2 0.7351 0.6417 0.404 1 0.0
O80 O-2 0.5748 0.7301 0.149 1 0.0
W6 W+6 0.35896 0.14558 0.30355 1 0.0
H18 H+1 0.7974 0.9499 -0.023 1 0.0
H55 H-1 0.6928 0.3594 0.542 1 0.0
O131 O-2 0.7776 0.2147 1.0394 1 0.0
O15 O-2 0.1316 0.3146 0.229 1 0.0
O2 O-2 -0.0369 0.1476 0.2554 1 0.0
O213 O-2 1.21 0.8764 0.6663 1 0.0
C26 C+4 0.2802 0.5766 0.5595 1 0.0
O77 O-2 0.4697 0.6776 0.2512 1 0.0
N13 N-3 0.2424 0.6364 0.5178 1 0.0
O25 O-2 -0.0135 0.3728 0.3498 1 0.0
O58 O-2 0.4558 0.5752 0.1838 1 0.0
H6 H-1 0.2801 0.4298 0.0081 1 0.0
O263 O-2 0.559 0.681 0.7952 1 0.0
O102 O-2 0.7379 0.8574 0.163 1 0.0
O208 O-2 1.037 0.8892 0.6367 1 0.0
H22 H-1 0.8867 0.9877 0.0794 1 0.0
O198 O-2 1.2005 0.7527 0.6771 1 0.0
W25 W+6 0.7893 0.72031 0.40216 1 0.0
O191 O-2 1.0384 0.7646 0.65 1 0.0
W17 W+6 0.52478 0.65607 0.157 1 0.0
H35 H-1 0.591 0.1143 0.3521 1 0.0
W22 W+6 0.47848 0.87726 0.1939 1 0.0
W59 W+6 1.29532 0.90378 0.8682 1 0.0
O177 O-2 1.0781 0.6462 0.6938 1 0.0
O248 O-2 0.0158 0.7844 0.3149 1 0.0
H15 H-1 0.5376 0.4525 0.093 1 0.0
O153 O-2 0.7978 0.4387 1.0851 1 0.0
O261 O-2 0.0366 0.7862 0.1553 1 0.0
O85 O-2 0.4133 0.9335 0.145 1 0.0
H56 H-1 0.6087 0.3537 0.5846 1 0.0
H26 H+1 0.9082 0.6038 0.1503 1 0.0
O237 O-2 0.063 0.848 0.4127 0.5 0.0
O124 O-2 0.4958 0.2849 0.9259 1 0.0
H4 H-1 0.3102 0.2415 0.0716 1 0.0
O18 O-2 0.4332 0.0869 0.2813 1 0.0
O224 O-2 1.3853 0.9118 0.6607 1 0.0
O238 O-2 0.186 0.126 0.8964 0.25 0.0
W26 W+6 0.59989 0.81839 0.45645 1 0.0
C1 C+4 0.302 0.2719 0.0348 1 0.0
O186 O-2 0.7321 0.8256 0.6952 1 0.0
O169 O-2 0.9139 0.6238 0.8255 1 0.0
O29 O-2 0.1024 0.4186 0.2763 1 0.0
O9 O-2 0.0065 0.2615 0.2957 1 0.0
W34 W+6 0.73134 0.25647 0.71438 1 0.0
O212 O-2 1.1957 0.8838 0.7945 1 0.0
O220 O-2 1.2321 0.983 0.8406 1 0.0
H2 H+1 0.2664 0.3469 0.0836 1 0.0
W3 W+6 0.0296 0.18468 0.45251 1 0.0
O6 O-2 0.099 0.0875 0.3341 1 0.0
O249 O-2 0.0598 0.6855 0.4656 1 0.0
O151 O-2 1.0827 0.3 0.9954 1 0.0
O134 O-2 0.4355 0.4049 0.96 1 0.0
O226 O-2 0.3775 0.0761 0.871 0.5 0.0
O79 O-2 0.4253 0.8096 0.1965 1 0.0
W15 W+6 0.19801 0.49359 0.41405 1 0.0
W23 W+6 0.66107 0.79533 0.14374 1 0.0
O112 O-2 0.6264 1.0567 0.2415 1 0.0
O165 O-2 1.0458 0.4111 0.9321 1 0.0
O206 O-2 0.9437 0.9166 0.7957 1 0.0
O233 O-2 0.6628 0.0989 0.092 1 0.0
W8 W+6 0.20747 0.25563 0.52686 1 0.0
W42 W+6 0.99605 0.34251 0.95719 1 0.0
W11 W+6 0.37545 0.38645 0.19655 1 0.0
N11 N-3 0.8868 0.8645 0.5675 1 0.0
C4 C+4 0.527 0.487 0.0595 1 0.0
O14 O-2 -0.0379 0.3779 0.2255 1 0.0
O104 O-2 0.82 0.8068 0.381 1 0.0
O164 O-2 1.0555 0.4034 0.7986 1 0.0
O145 O-2 0.5906 0.4466 0.9022 1 0.0
N4 N-3 0.8924 0.5722 0.1281 1 0.0
O38 O-2 0.4712 0.3231 0.2101 1 0.0
H41 H+1 0.2758 0.1782 0.827 1 0.0
H60 H-1 0.381 0.4963 0.685 1 0.0
O94 O-2 0.5151 0.8911 0.433 1 0.0
O258 O-2 0.6536 0.6877 0.9759 1 0.0
H52 H-1 0.5264 0.5126 0.564 1 0.0
H73 H+1 0.7826 0.6644 0.6408 1 0.0
O122 O-2 0.7631 0.1299 0.961 1 0.0
O142 O-2 0.9425 0.2389 0.7965 1 0.0
O171 O-2 1.04 0.5405 0.762 1 0.0
W13 W+6 0.51714 0.30329 0.44875 1 0.0
W28 W+6 0.64104 0.97515 0.26132 1 0.0
O105 O-2 0.686 0.8764 0.4213 1 0.0
O218 O-2 1.0641 0.9677 0.7288 1 0.0
O204 O-2 1.0352 0.8959 0.9459 1 0.0
O259 O-2 0.149 0.0766 0.1938 0.5 0.0
W36 W+6 0.85593 0.19622 0.97594 1 0.0
O176 O-2 0.9898 0.6627 0.5847 1 0.0
C9 C+4 0.639 0.124 0.3775 1 0.0
